data_1510655
loop_
_publ_author_name
'Kihn, Y.'
'Kritikos, M.'
'Johnsson, M.'
'Millet, P.'

_publ_section_title
;
 Synthesis and crystal structure of Cu2 Ni O (B2 O5) and Cu2 Mg O (B2 O5)
;
_journal_name_full 'Materials Research Bulletin'
_journal_page_first 1725
_journal_page_last 1734
_journal_paper_doi 10.1016/S0025-5408(03)00186-7
_journal_volume 38
_journal_year 2003
_chemical_formula_sum 'B2 Cu2.28 Mg0.72 O6'
_chemical_name_systematic 'Cu2 (Cu0.28 Mg0.72) O (B2 O5)'
_space_group_IT_number 14
_symmetry_space_group_name_Hall '-P 2ybc'
_symmetry_space_group_name_H-M 'P 1 21/c 1'
_cell_angle_alpha 90
_cell_angle_beta 94.88
_cell_angle_gamma 90
_cell_formula_units_Z 4
_cell_length_a 3.2401
_cell_length_b 14.79
_cell_length_c 9.147
_cell_volume 436.745
_citation_journal_id_ASTM MRBUAC
_cod_data_source_file boron_138.cif
_cod_data_source_block B2Cu2.28Mg0.72O6
_cod_original_cell_volume 436.7452
_cod_database_code 1510655

loop_
_symmetry_equiv_pos_as_xyz
x,y,z
-x,y+1/2,-z+1/2
-x,-y,-z
x,-y-1/2,z-1/2

loop_
_atom_site_label
_atom_site_type_symbol
_atom_site_fract_x
_atom_site_fract_y
_atom_site_fract_z
_atom_site_occupancy
_atom_site_U_iso_or_equiv
B1 B+3 0.6556 0.4211 0.8382 1 0.0
Cu1 Cu+2 0.19569 0.54403 0.63637 1 0.0
O1 O-2 0.1858 0.6566 0.7368 1 0.0
O3 O-2 0.61 0.5069 0.7963 1 0.0
O6 O-2 0.1655 0.615 0.0375 1 0.0
Cu3 Cu+2 0.6977 0.63694 0.87167 0.28 0.0
B2 B+3 0.3171 0.3476 0.5976 1 0.0
O4 O-2 0.7223 0.7653 0.9678 1 0.0
O2 O-2 0.1846 0.4267 0.5374 1 0.0
O5 O-2 0.4855 0.6517 0.2592 1 0.0
Mg1 Mg+2 0.6977 0.63694 0.87167 0.72 0.0
Cu2 Cu+2 0.16403 0.74064 0.11984 1 0.0
